data_4110783
loop_
_publ_author_name
'Owen T. Summerscales'
'F. Geoffrey N. Cloke'
'Peter B. Hitchcock'
'Jennifer C. Green'
'Nilay Hazari'

_publ_section_title
;
 Reductive Cyclotetramerization of CO to Squarate by a U(III) Complex: The
 X-ray Crystal Structure of
 [(U(\h-C8H6{SiiPr3-1,4}2)(\h-C5Me4H)]2(\m-\h2:\h2-C4O4)
;
_journal_name_full 'Journal of the American Chemical Society'
_journal_page_first 9602
_journal_page_last 9603
_journal_paper_doi 10.1021/ja063222r
_journal_volume 128
_journal_year 2006
_chemical_compound_source 'synthesis as described'
_chemical_formula_moiety 'C74 H122 O4 Si4 U2, C4 H10 O'
_chemical_formula_sum 'C78 H132 O5 Si4 U2'
_chemical_formula_weight 1738.26
_chemical_name_systematic
;
 ?
;
_space_group_IT_number 2
_symmetry_cell_setting triclinic
_symmetry_Int_Tables_number 2
_symmetry_space_group_name_Hall '-P 1'
_symmetry_space_group_name_H-M 'P -1'
_atom_sites_solution_hydrogens geom
_atom_sites_solution_primary direct
_atom_sites_solution_secondary difmap
_audit_conform_dict_location ftp://ftp.iucr.org/pub/cif_core.dic
_audit_conform_dict_name cif_core.dic
_audit_conform_dict_version 2.3
_audit_creation_date 2006-03-15T09:59:23-00:00
_audit_creation_method 'WinGX routine CIF_UPDATE'
_cell_angle_alpha 68.152(3)
_cell_angle_beta 74.018(3)
_cell_angle_gamma 73.408(2)
_cell_formula_units_Z 1
_cell_length_a 10.9003(5)
_cell_length_b 13.6373(7)
_cell_length_c 15.7777(6)
_cell_measurement_reflns_used 53329
_cell_measurement_temperature 173(2)
_cell_measurement_theta_max 26.022
_cell_measurement_theta_min 3.395
_cell_measurement_wavelength 0.71073
_cell_volume 2048.24(17)
_computing_cell_refinement 'HKL Scalepack (Otwinowski & Minor 1997)'
_computing_data_collection 'Collect (Nonius BV, 1997-2000)'
_computing_data_reduction 'HKL Denzo and Scalepack (Otwinowski & Minor 1997)'
_computing_molecular_graphics 'Ortep-3 for Windows (Farrugia, 1997)'
_computing_publication_material 'WinGX publication routines (Farrugia, 1999)'
_computing_structure_refinement 'SHELXL-97 (Sheldrick, 1997)'
_computing_structure_solution 'SHELXS-86 (Sheldrick, 1986)'
_diffrn_ambient_temperature 173(2)
_diffrn_detector 'CCD plate'
_diffrn_detector_area_resol_mean 9
_diffrn_measured_fraction_theta_full 0.978
_diffrn_measured_fraction_theta_max 0.978
_diffrn_measurement_device '95mm CCD camera on \k-goniostat'
_diffrn_measurement_device_type KappaCCD
_diffrn_measurement_method 'CCD rotation images, thick slices'
_diffrn_orient_matrix_type 'by Nonius Collect from scalepack cell'
_diffrn_orient_matrix_UB_11 0.298051E-1
_diffrn_orient_matrix_UB_12 0.697535E-1
_diffrn_orient_matrix_UB_13 -0.218537E-1
_diffrn_orient_matrix_UB_21 -0.191266E-1
_diffrn_orient_matrix_UB_22 0.1874E-3
_diffrn_orient_matrix_UB_23 0.656785E-1
_diffrn_orient_matrix_UB_31 0.908447E-1
_diffrn_orient_matrix_UB_32 -0.406224E-1
_diffrn_orient_matrix_UB_33 0.68099E-2
_diffrn_radiation_monochromator graphite
_diffrn_radiation_probe x-ray
_diffrn_radiation_type MoK\a
_diffrn_radiation_wavelength 0.71073
_diffrn_reflns_av_R_equivalents 0.1275
_diffrn_reflns_av_unetI/netI 0.0832
_diffrn_reflns_limit_h_max 13
_diffrn_reflns_limit_h_min -13
_diffrn_reflns_limit_k_max 16
_diffrn_reflns_limit_k_min -16
_diffrn_reflns_limit_l_max 19
_diffrn_reflns_limit_l_min -19
_diffrn_reflns_number 30905
_diffrn_reflns_theta_full 26.02
_diffrn_reflns_theta_max 26.02
_diffrn_reflns_theta_min 3.47
_diffrn_source 'Enraf Nonius FR590'
_exptl_absorpt_coefficient_mu 4.051
_exptl_absorpt_correction_T_max 0.9254
_exptl_absorpt_correction_T_min 0.5719
_exptl_absorpt_correction_type multi-scan
_exptl_absorpt_process_details
;
        [c.f. r.h. blessing, acta cryst. (1995), a51, 33-38]
;
_exptl_crystal_colour red
_exptl_crystal_density_diffrn 1.409
_exptl_crystal_description plate
_exptl_crystal_F_000 880
_exptl_crystal_size_max 0.2
_exptl_crystal_size_mid 0.08
_exptl_crystal_size_min 0.02
_refine_diff_density_max 3.619
_refine_diff_density_min -2.74
_refine_diff_density_rms 0.172
_refine_ls_extinction_method none
_refine_ls_goodness_of_fit_ref 1.042
_refine_ls_hydrogen_treatment constr
_refine_ls_matrix_type full
_refine_ls_number_parameters 408
_refine_ls_number_reflns 7927
_refine_ls_number_restraints 5
_refine_ls_restrained_S_all 1.042
_refine_ls_R_factor_all 0.0727
_refine_ls_R_factor_gt 0.0572
_refine_ls_shift/su_max 0.001
_refine_ls_shift/su_mean 0
_refine_ls_structure_factor_coef Fsqd
_refine_ls_weighting_details 'calc w=1/[\s^2^(Fo^2^)+(0.0663P)^2^+8.8566P] where P=(Fo^2^+2Fc^2^)/3'
_refine_ls_weighting_scheme calc
_refine_ls_wR_factor_gt 0.1332
_refine_ls_wR_factor_ref 0.1416
_reflns_number_gt 6679
_reflns_number_total 7927
_reflns_threshold_expression >2sigma(I)
_cod_data_source_file ja063222rsi20060613_122901.cif
_cod_data_source_block mar1306
_cod_original_cell_volume 2048.24(16)
_cod_database_code 4110783

loop_
_symmetry_equiv_pos_as_xyz
'x, y, z'
'-x, -y, -z'

loop_
_atom_site_label
_atom_site_type_symbol
_atom_site_fract_x
_atom_site_fract_y
_atom_site_fract_z
_atom_site_U_iso_or_equiv
_atom_site_adp_type
_atom_site_occupancy
_atom_site_symmetry_multiplicity
_atom_site_calc_flag
_atom_site_refinement_flags
_atom_site_disorder_assembly
_atom_site_disorder_group
U U 0.33424(3) 0.64987(2) 0.301399(18) 0.02960(12) Uani 1 1 d . . .
Si1 Si 0.6839(2) 0.47917(18) 0.15284(15) 0.0345(5) Uani 1 1 d . A 1
Si2 Si 0.4342(3) 0.95203(19) 0.27553(17) 0.0426(6) Uani 1 1 d . A 1
O1 O 0.4461(5) 0.4673(5) 0.3839(4) 0.0361(12) Uani 1 1 d . B 1
O2 O 0.3650(5) 0.6637(5) 0.4461(4) 0.0363(12) Uani 1 1 d . B 1
C1 C 0.4811(7) 0.4798(6) 0.4491(5) 0.0304(16) Uani 1 1 d . . 1
C2 C 0.4405(8) 0.5752(7) 0.4794(5) 0.0318(17) Uani 1 1 d . . 1
C3 C 0.5530(7) 0.5981(6) 0.1782(5) 0.0316(16) Uani 1 1 d . A 1
C4 C 0.5875(7) 0.6514(6) 0.2264(5) 0.0288(16) Uani 1 1 d . A 1
H4 H 0.6661 0.6129 0.2485 0.035 Uiso 1 1 calc R A 1
C5 C 0.5365(8) 0.7474(6) 0.2510(5) 0.0319(17) Uani 1 1 d . A 1
H5 H 0.5913 0.7556 0.2845 0.038 Uiso 1 1 calc R A 1
C6 C 0.4268(8) 0.8351(6) 0.2398(5) 0.0340(17) Uani 1 1 d . A 1
C7 C 0.3226(9) 0.8545(7) 0.1964(5) 0.0386(19) Uani 1 1 d . A 1
H7 H 0.2601 0.9173 0.2029 0.046 Uiso 1 1 calc R A 1
C8 C 0.2859(9) 0.8057(7) 0.1458(6) 0.042(2) Uani 1 1 d . A 1
H8 H 0.2082 0.8466 0.1232 0.05 Uiso 1 1 calc R A 1
C9 C 0.3351(8) 0.7110(7) 0.1197(5) 0.0395(19) Uani 1 1 d . A 1
H9 H 0.2829 0.7035 0.0841 0.047 Uiso 1 1 calc R A 1
C10 C 0.4442(8) 0.6251(7) 0.1348(5) 0.0343(17) Uani 1 1 d . A 1
H10 H 0.4451 0.5717 0.1093 0.041 Uiso 1 1 calc R A 1
C11 C 0.7878(9) 0.5447(7) 0.0367(6) 0.0405(19) Uani 1 1 d . A 1
H11 H 0.8647 0.4877 0.0238 0.049 Uiso 1 1 calc R A 1
C12 C 0.8401(9) 0.6356(8) 0.0407(6) 0.047(2) Uani 1 1 d . A 1
H12A H 0.8871 0.608 0.0924 0.071 Uiso 1 1 calc R A 1
H12B H 0.7672 0.6946 0.0501 0.071 Uiso 1 1 calc R A 1
H12C H 0.8996 0.6623 -0.0178 0.071 Uiso 1 1 calc R A 1
C13 C 0.7151(9) 0.5863(8) -0.0447(6) 0.044(2) Uani 1 1 d . A 1
H13A H 0.6835 0.5272 -0.0473 0.066 Uiso 1 1 calc R A 1
H13B H 0.7745 0.6136 -0.1031 0.066 Uiso 1 1 calc R A 1
H13C H 0.641 0.6446 -0.0357 0.066 Uiso 1 1 calc R A 1
C14 C 0.6087(9) 0.3808(7) 0.1346(6) 0.042(2) Uani 1 1 d . A 1
H14 H 0.5657 0.4226 0.0796 0.05 Uiso 1 1 calc R A 1
C15 C 0.7126(11) 0.2890(8) 0.1073(7) 0.052(2) Uani 1 1 d . A 1
H15A H 0.7794 0.3194 0.0556 0.079 Uiso 1 1 calc R A 1
H15B H 0.6715 0.2474 0.0881 0.079 Uiso 1 1 calc R A 1
H15C H 0.7531 0.2415 0.1607 0.079 Uiso 1 1 calc R A 1
C16 C 0.5010(10) 0.3367(8) 0.2149(7) 0.052(2) Uani 1 1 d . A 1
H16A H 0.4355 0.397 0.2301 0.078 Uiso 1 1 calc R A 1
H16B H 0.5392 0.2901 0.2696 0.078 Uiso 1 1 calc R A 1
H16C H 0.4596 0.2949 0.1962 0.078 Uiso 1 1 calc R A 1
C17 C 0.7943(9) 0.4107(7) 0.2424(6) 0.045(2) Uani 1 1 d . A 1
H17 H 0.7977 0.4675 0.2671 0.055 Uiso 1 1 calc R A 1
C18 C 0.9349(10) 0.3669(9) 0.2017(7) 0.060(3) Uani 1 1 d . A 1
H18A H 0.9686 0.4241 0.1481 0.089 Uiso 1 1 calc R A 1
H18B H 0.9373 0.3062 0.1818 0.089 Uiso 1 1 calc R A 1
H18C H 0.9889 0.3424 0.2491 0.089 Uiso 1 1 calc R A 1
C19 C 0.7438(11) 0.3192(9) 0.3273(7) 0.061(3) Uani 1 1 d . A 1
H19A H 0.6537 0.346 0.3543 0.091 Uiso 1 1 calc R A 1
H19B H 0.7988 0.2953 0.374 0.091 Uiso 1 1 calc R A 1
H19C H 0.747 0.2584 0.3073 0.091 Uiso 1 1 calc R A 1
C20 C 0.5641(11) 0.9140(8) 0.3474(7) 0.053(2) Uani 1 1 d . A 1
H20 H 0.6438 0.8752 0.3144 0.063 Uiso 1 1 calc R A 1
C21 C 0.6032(13) 1.0109(10) 0.3519(9) 0.072(3) Uani 1 1 d . A 1
H21A H 0.6231 1.0607 0.2889 0.107 Uiso 1 1 calc R A 1
H21B H 0.6804 0.9859 0.3806 0.107 Uiso 1 1 calc R A 1
H21C H 0.5312 1.0481 0.3892 0.107 Uiso 1 1 calc R A 1
C22 C 0.5361(16) 0.8353(10) 0.4477(8) 0.086(4) Uani 1 1 d . A 1
H22A H 0.5119 0.7723 0.4459 0.128 Uiso 1 1 calc R A 1
H22B H 0.4644 0.872 0.4856 0.128 Uiso 1 1 calc R A 1
H22C H 0.6144 0.8117 0.475 0.128 Uiso 1 1 calc R A 1
C23 C 0.2678(11) 1.0120(9) 0.3320(8) 0.062(3) Uani 1 1 d . A 1
H23 H 0.2107 1.0285 0.2864 0.075 Uiso 1 1 calc R A 1
C24 C 0.2049(19) 0.9329(13) 0.4218(13) 0.155(10) Uani 1 1 d . A 1
H24A H 0.2129 0.8647 0.4113 0.232 Uiso 1 1 calc R A 1
H24B H 0.1125 0.9645 0.4386 0.232 Uiso 1 1 calc R A 1
H24C H 0.2494 0.9193 0.4724 0.232 Uiso 1 1 calc R A 1
C25 C 0.2563(15) 1.1197(11) 0.3439(11) 0.096(5) Uani 1 1 d . A 1
H25A H 0.2952 1.1682 0.2854 0.144 Uiso 1 1 calc R A 1
H25B H 0.3021 1.1089 0.3931 0.144 Uiso 1 1 calc R A 1
H25C H 0.1641 1.1517 0.3609 0.144 Uiso 1 1 calc R A 1
C26 C 0.4925(11) 1.0549(8) 0.1616(7) 0.054(2) Uani 1 1 d . A 1
H26 H 0.5002 1.1174 0.1771 0.065 Uiso 1 1 calc R A 1
C27 C 0.3998(13) 1.0995(9) 0.0923(8) 0.072(3) Uani 1 1 d . A 1
H27A H 0.3129 1.1292 0.1222 0.108 Uiso 1 1 calc R A 1
H27B H 0.3943 1.0414 0.0721 0.108 Uiso 1 1 calc R A 1
H27C H 0.4328 1.1567 0.0382 0.108 Uiso 1 1 calc R A 1
C28 C 0.6278(12) 1.0102(9) 0.1139(7) 0.063(3) Uani 1 1 d . A 1
H28A H 0.6878 0.9823 0.1576 0.095 Uiso 1 1 calc R A 1
H28B H 0.6594 1.0679 0.0597 0.095 Uiso 1 1 calc R A 1
H28C H 0.623 0.9517 0.0937 0.095 Uiso 1 1 calc R A 1
C29 C 0.0985(9) 0.6654(9) 0.4184(7) 0.053(3) Uani 1 1 d . B 1
H29 H 0.0885 0.7077 0.4569 0.063 Uiso 0.939(8) 1 calc PR C 1
C30 C 0.0659(9) 0.7044(9) 0.3295(7) 0.059(3) Uani 1 1 d . B 1
C31 C 0.0981(9) 0.6144(9) 0.2960(7) 0.052(2) Uani 1 1 d . B 1
C32 C 0.1492(8) 0.5241(7) 0.3639(6) 0.042(2) Uani 1 1 d . B 1
C33 C 0.1477(8) 0.5546(8) 0.4404(6) 0.046(2) Uani 1 1 d . B 1
C34 C -0.0131(14) 0.8205(13) 0.2971(11) 0.095(5) Uani 0.939(8) 1 d P B 1
H34A H -0.1064 0.8204 0.3194 0.142 Uiso 0.939(8) 1 calc PR C 1
H34B H 0.0051 0.8487 0.229 0.142 Uiso 0.939(8) 1 calc PR C 1
H34C H 0.0117 0.8662 0.3223 0.142 Uiso 0.939(8) 1 calc PR C 1
C35 C 0.0578(14) 0.6192(15) 0.2103(8) 0.094(6) Uani 0.939(8) 1 d P B 1
H35A H 0.1216 0.5677 0.182 0.141 Uiso 0.939(8) 1 calc PR C 1
H35B H 0.054 0.6923 0.1657 0.141 Uiso 0.939(8) 1 calc PR C 1
H35C H -0.0283 0.6009 0.2275 0.141 Uiso 0.939(8) 1 calc PR C 1
C36 C 0.1806(11) 0.4109(10) 0.3607(10) 0.073(4) Uani 0.939(8) 1 d P B 1
H36A H 0.1044 0.3778 0.3922 0.11 Uiso 0.939(8) 1 calc PR C 1
H36B H 0.2541 0.3687 0.392 0.11 Uiso 0.939(8) 1 calc PR C 1
H36C H 0.2039 0.4122 0.2958 0.11 Uiso 0.939(8) 1 calc PR C 1
C37 C 0.1797(11) 0.4772(11) 0.5326(7) 0.065(4) Uani 0.939(8) 1 d P B 1
H37A H 0.1953 0.5169 0.5678 0.097 Uiso 0.939(8) 1 calc PR C 1
H37B H 0.258 0.4228 0.5218 0.097 Uiso 0.939(8) 1 calc PR C 1
H37C H 0.1064 0.4414 0.5681 0.097 Uiso 0.939(8) 1 calc PR C 1
C34A C 0.056(4) 0.768(3) 0.453(3) 0.052(14) Uiso 0.24(3) 1 d P C 2
O1S O 0.001(4) -0.036(3) 0.001(2) 0.166(12) Uiso 0.5 1 d PD . 2
C1S C -0.006(4) -0.024(3) 0.0907(16) 0.116(11) Uiso 0.5 1 d PD . 2
C2S C 0.013(9) 0.094(4) 0.045(5) 0.22(3) Uiso 0.5 1 d PD . 2
C3S C -0.046(6) -0.123(3) -0.004(2) 0.153(19) Uiso 0.5 1 d PD . 2
C4S C -0.013(5) -0.084(4) -0.111(2) 0.136(14) Uiso 0.5 1 d PD . 2

loop_
_atom_site_aniso_label
_atom_site_aniso_U_11
_atom_site_aniso_U_22
_atom_site_aniso_U_33
_atom_site_aniso_U_23
_atom_site_aniso_U_13
_atom_site_aniso_U_12
U 0.03208(17) 0.03111(18) 0.02416(16) -0.00394(11) -0.00730(11) -0.00899(11)
Si1 0.0409(12) 0.0340(12) 0.0297(11) -0.0098(9) -0.0073(9) -0.0089(10)
Si2 0.0582(15) 0.0310(12) 0.0377(12) -0.0093(10) -0.0075(11) -0.0114(11)
O1 0.036(3) 0.042(3) 0.031(3) -0.011(2) -0.006(2) -0.009(3)
O2 0.035(3) 0.033(3) 0.033(3) -0.003(2) -0.009(2) -0.006(2)
C1 0.030(4) 0.032(4) 0.028(4) -0.004(3) -0.008(3) -0.012(3)
C2 0.034(4) 0.037(4) 0.026(4) -0.009(3) -0.005(3) -0.012(3)
C3 0.033(4) 0.031(4) 0.025(4) -0.006(3) -0.001(3) -0.008(3)
C4 0.022(3) 0.029(4) 0.032(4) -0.006(3) -0.004(3) -0.006(3)
C5 0.039(4) 0.031(4) 0.028(4) -0.008(3) -0.004(3) -0.016(3)
C6 0.046(5) 0.030(4) 0.024(4) -0.006(3) -0.001(3) -0.013(4)
C7 0.048(5) 0.033(4) 0.026(4) 0.000(3) -0.008(4) -0.006(4)
C8 0.047(5) 0.039(5) 0.031(4) -0.001(4) -0.012(4) -0.005(4)
C9 0.045(5) 0.044(5) 0.027(4) -0.003(4) -0.012(4) -0.012(4)
C10 0.036(4) 0.036(4) 0.031(4) -0.007(3) -0.011(3) -0.008(3)
C11 0.043(5) 0.042(5) 0.038(4) -0.018(4) -0.003(4) -0.008(4)
C12 0.041(5) 0.055(6) 0.046(5) -0.020(4) 0.000(4) -0.014(4)
C13 0.043(5) 0.054(6) 0.030(4) -0.009(4) -0.002(4) -0.015(4)
C14 0.052(5) 0.041(5) 0.037(4) -0.013(4) -0.011(4) -0.015(4)
C15 0.072(7) 0.041(5) 0.052(6) -0.020(4) -0.015(5) -0.014(5)
C16 0.067(6) 0.045(6) 0.047(5) -0.008(4) -0.011(5) -0.025(5)
C17 0.055(5) 0.038(5) 0.044(5) -0.019(4) -0.017(4) 0.002(4)
C18 0.048(6) 0.060(7) 0.063(6) -0.008(5) -0.025(5) 0.001(5)
C19 0.069(7) 0.056(6) 0.041(5) -0.012(5) -0.017(5) 0.013(5)
C20 0.076(7) 0.042(5) 0.050(5) -0.018(4) -0.020(5) -0.015(5)
C21 0.096(9) 0.064(8) 0.072(7) -0.024(6) -0.023(7) -0.032(7)
C22 0.148(13) 0.074(9) 0.059(7) -0.005(6) -0.051(8) -0.053(9)
C23 0.072(7) 0.048(6) 0.060(6) -0.024(5) 0.002(5) -0.007(5)
C24 0.140(15) 0.081(11) 0.133(15) -0.014(10) 0.088(13) 0.006(10)
C25 0.102(11) 0.065(9) 0.130(12) -0.061(9) 0.002(9) -0.012(8)
C26 0.071(7) 0.032(5) 0.057(6) -0.009(4) -0.006(5) -0.019(5)
C27 0.103(9) 0.041(6) 0.059(7) 0.012(5) -0.030(6) -0.019(6)
C28 0.087(8) 0.050(6) 0.045(5) -0.003(5) 0.002(5) -0.032(6)
C29 0.033(5) 0.067(7) 0.060(6) -0.033(5) 0.015(4) -0.021(5)
C30 0.037(5) 0.062(7) 0.063(6) 0.004(5) -0.017(5) -0.015(5)
C31 0.042(5) 0.073(7) 0.046(5) -0.012(5) -0.008(4) -0.031(5)
C32 0.037(4) 0.044(5) 0.046(5) -0.013(4) 0.001(4) -0.018(4)
C33 0.037(5) 0.064(6) 0.033(4) 0.000(4) 0.000(4) -0.030(5)
C34 0.062(8) 0.101(12) 0.091(10) -0.004(9) -0.017(7) -0.006(8)
C35 0.094(10) 0.167(15) 0.053(7) -0.015(8) -0.023(7) -0.093(11)
C36 0.049(6) 0.064(8) 0.110(10) -0.039(7) 0.015(7) -0.031(6)
C37 0.053(6) 0.099(10) 0.032(5) 0.009(5) -0.008(5) -0.041(7)

loop_
_atom_type_symbol
_atom_type_description
_atom_type_scat_dispersion_real
_atom_type_scat_dispersion_imag
_atom_type_scat_source
C C 0.0033 0.0016 'International Tables Vol C Tables 4.2.6.8 and 6.1.1.4'
H H 0 0 'International Tables Vol C Tables 4.2.6.8 and 6.1.1.4'
O O 0.0106 0.006 'International Tables Vol C Tables 4.2.6.8 and 6.1.1.4'
Si Si 0.0817 0.0704 'International Tables Vol C Tables 4.2.6.8 and 6.1.1.4'
U U -9.6767 9.6646 'International Tables Vol C Tables 4.2.6.8 and 6.1.1.4'

loop_
_geom_angle_atom_site_label_1
_geom_angle_atom_site_label_2
_geom_angle_atom_site_label_3
_geom_angle
_geom_angle_site_symmetry_1
_geom_angle_site_symmetry_3
O1 U O2 74.84(18) . .
O1 U C8 151.0(2) . .
O2 U C8 129.0(2) . .
O1 U C7 154.5(2) . .
O2 U C7 98.9(2) . .
C8 U C7 30.7(3) . .
O1 U C9 121.1(2) . .
O2 U C9 156.3(2) . .
C8 U C9 30.9(3) . .
C7 U C9 58.8(3) . .
O1 U C10 92.3(2) . .
O2 U C10 147.5(2) . .
C8 U C10 58.7(3) . .
C7 U C10 79.8(3) . .
C9 U C10 30.7(3) . .
O1 U C5 97.4(2) . .
O2 U C5 74.2(2) . .
C8 U C5 77.5(3) . .
C7 U C5 57.3(3) . .
C9 U C5 85.7(2) . .
C10 U C5 78.2(2) . .
O1 U C4 76.8(2) . .
O2 U C4 90.5(2) . .
C8 U C4 85.8(3) . .
C7 U C4 78.6(2) . .
C9 U C4 77.8(2) . .
C10 U C4 57.2(2) . .
C5 U C4 30.7(2) . .
O1 U C29 100.8(3) . .
O2 U C29 71.5(3) . .
C8 U C29 102.7(3) . .
C7 U C29 100.4(3) . .
C9 U C29 117.6(3) . .
C10 U C29 140.9(3) . .
C5 U C29 135.0(3) . .
C4 U C29 161.8(3) . .
O1 U C6 126.4(2) . .
O2 U C6 77.1(2) . .
C8 U C6 57.9(3) . .
C7 U C6 30.1(3) . .
C9 U C6 79.3(2) . .
C10 U C6 87.8(2) . .
C5 U C6 30.6(2) . .
C4 U C6 58.8(2) . .
C29 U C6 112.0(3) . .
O1 U C3 74.1(2) . .
O2 U C3 117.5(2) . .
C8 U C3 79.3(3) . .
C7 U C3 87.9(2) . .
C9 U C3 58.3(3) . .
C10 U C3 30.4(2) . .
C5 U C3 58.1(2) . .
C4 U C3 30.0(2) . .
C29 U C3 166.9(3) . .
C6 U C3 80.1(2) . .
O1 U C33 73.3(2) . .
O2 U C33 74.5(2) . .
C8 U C33 124.6(3) . .
C7 U C33 129.6(3) . .
C9 U C33 124.9(3) . .
C10 U C33 131.0(3) . .
C5 U C33 148.7(2) . .
C4 U C33 149.2(3) . .
C29 U C33 29.5(3) . .
C6 U C33 138.6(3) . .
C3 U C33 140.2(3) . .
O1 U C30 120.5(2) . .
O2 U C30 98.8(3) . .
C8 U C30 76.3(3) . .
C7 U C30 84.7(3) . .
C9 U C30 87.8(3) . .
C10 U C30 113.2(3) . .
C5 U C30 138.7(3) . .
C4 U C30 161.9(3) . .
C29 U C30 29.8(3) . .
C6 U C30 108.2(3) . .
C3 U C30 143.6(3) . .
C33 U C30 48.9(3) . .
O1 U C32 74.7(2) . .
O2 U C32 103.4(2) . .
C8 U C32 109.2(3) . .
C7 U C32 130.5(3) . .
C9 U C32 98.0(3) . .
C10 U C32 101.6(2) . .
C5 U C32 172.2(3) . .
C4 U C32 143.5(3) . .
C29 U C32 48.7(3) . .
C6 U C32 156.9(3) . .
C3 U C32 118.2(2) . .
C33 U C32 29.7(3) . .
C30 U C32 48.7(3) . .
O1 U C31 102.5(3) . .
O2 U C31 119.3(2) . .
C8 U C31 80.8(3) . .
C7 U C31 102.0(3) . .
C9 U C31 76.6(3) . .
C10 U C31 92.3(3) . .
C5 U C31 158.2(3) . .
C4 U C31 149.2(3) . .
C29 U C31 49.0(3) . .
C6 U C31 131.0(3) . .
C3 U C31 119.5(3) . .
C33 U C31 48.7(3) . .
C30 U C31 29.9(3) . .
C32 U C31 29.0(3) . .
C14 Si1 C17 112.9(4) . .
C14 Si1 C11 107.6(4) . .
C17 Si1 C11 107.8(4) . .
C14 Si1 C3 111.0(4) . .
C17 Si1 C3 113.2(4) . .
C11 Si1 C3 103.7(4) . .
C23 Si2 C20 113.6(5) . .
C23 Si2 C26 109.8(5) . .
C20 Si2 C26 105.4(5) . .
C23 Si2 C6 111.0(4) . .
C20 Si2 C6 112.3(4) . .
C26 Si2 C6 104.1(4) . .
C1 O1 U 104.4(5) . .
C2 O2 U 103.9(5) . .
O1 C1 C2 142.6(8) . 2_666
O1 C1 C2 127.0(7) . .
C2 C1 C2 90.4(6) 2_666 .
O1 C1 U 51.8(4) . .
C2 C1 U 164.2(5) 2_666 .
C2 C1 U 75.9(4) . .
O2 C2 C1 142.4(7) . 2_666
O2 C2 C1 128.0(7) . .
C1 C2 C1 89.6(6) 2_666 .
O2 C2 U 52.2(4) . .
C1 C2 U 163.8(6) 2_666 .
C1 C2 U 76.3(4) . .
C4 C3 C10 130.8(7) . .
C4 C3 Si1 114.9(6) . .
C10 C3 Si1 113.7(6) . .
C4 C3 U 73.3(4) . .
C10 C3 U 72.5(4) . .
Si1 C3 U 143.0(4) . .
C3 C4 C5 137.1(7) . .
C3 C4 U 76.7(4) . .
C5 C4 U 74.3(4) . .
C3 C4 H4 111.4 . .
C5 C4 H4 111.4 . .
U C4 H4 133.2 . .
C4 C5 C6 138.2(7) . .
C4 C5 U 75.0(4) . .
C6 C5 U 76.5(4) . .
C4 C5 H5 110.9 . .
C6 C5 H5 110.9 . .
U C5 H5 133.7 . .
C7 C6 C5 129.8(7) . .
C7 C6 Si2 114.7(6) . .
C5 C6 Si2 115.0(6) . .
C7 C6 U 71.9(5) . .
C5 C6 U 73.0(4) . .
Si2 C6 U 143.3(4) . .
C6 C7 C8 136.8(8) . .
C6 C7 U 78.0(5) . .
C8 C7 U 74.6(5) . .
C6 C7 H7 111.6 . .
C8 C7 H7 111.6 . .
U C7 H7 130 . .
C7 C8 C9 136.2(8) . .
C7 C8 U 74.7(5) . .
C9 C8 U 75.4(5) . .
C7 C8 H8 111.9 . .
C9 C8 H8 111.9 . .
U C8 H8 133.8 . .
C10 C9 C8 134.5(8) . .
C10 C9 U 74.9(4) . .
C8 C9 U 73.8(5) . .
C10 C9 H9 112.8 . .
C8 C9 H9 112.8 . .
U C9 H9 134.2 . .
C9 C10 C3 136.4(8) . .
C9 C10 U 74.4(5) . .
C3 C10 U 77.0(4) . .
C9 C10 H10 111.8 . .
C3 C10 H10 111.8 . .
U C10 H10 131.5 . .
C12 C11 C13 110.2(8) . .
C12 C11 Si1 111.9(6) . .
C13 C11 Si1 112.6(6) . .
C12 C11 H11 107.3 . .
C13 C11 H11 107.3 . .
Si1 C11 H11 107.3 . .
C11 C12 H12A 109.5 . .
C11 C12 H12B 109.5 . .
H12A C12 H12B 109.5 . .
C11 C12 H12C 109.5 . .
H12A C12 H12C 109.5 . .
H12B C12 H12C 109.5 . .
C11 C13 H13A 109.5 . .
C11 C13 H13B 109.5 . .
H13A C13 H13B 109.5 . .
C11 C13 H13C 109.5 . .
H13A C13 H13C 109.5 . .
H13B C13 H13C 109.5 . .
C15 C14 C16 111.3(8) . .
C15 C14 Si1 112.0(6) . .
C16 C14 Si1 115.0(6) . .
C15 C14 H14 105.9 . .
C16 C14 H14 105.9 . .
Si1 C14 H14 105.9 . .
C14 C15 H15A 109.5 . .
C14 C15 H15B 109.5 . .
H15A C15 H15B 109.5 . .
C14 C15 H15C 109.5 . .
H15A C15 H15C 109.5 . .
H15B C15 H15C 109.5 . .
C14 C16 H16A 109.5 . .
C14 C16 H16B 109.5 . .
H16A C16 H16B 109.5 . .
C14 C16 H16C 109.5 . .
H16A C16 H16C 109.5 . .
H16B C16 H16C 109.5 . .
C18 C17 C19 108.4(8) . .
C18 C17 Si1 113.7(6) . .
C19 C17 Si1 114.4(7) . .
C18 C17 H17 106.6 . .
C19 C17 H17 106.6 . .
Si1 C17 H17 106.6 . .
C17 C18 H18A 109.5 . .
C17 C18 H18B 109.5 . .
H18A C18 H18B 109.5 . .
C17 C18 H18C 109.5 . .
H18A C18 H18C 109.5 . .
H18B C18 H18C 109.5 . .
C17 C19 H19A 109.5 . .
C17 C19 H19B 109.5 . .
H19A C19 H19B 109.5 . .
C17 C19 H19C 109.5 . .
H19A C19 H19C 109.5 . .
H19B C19 H19C 109.5 . .
C21 C20 C22 108.5(8) . .
C21 C20 Si2 113.9(8) . .
C22 C20 Si2 116.1(8) . .
C21 C20 H20 105.8 . .
C22 C20 H20 105.8 . .
Si2 C20 H20 105.8 . .
C20 C21 H21A 109.5 . .
C20 C21 H21B 109.5 . .
H21A C21 H21B 109.5 . .
C20 C21 H21C 109.5 . .
H21A C21 H21C 109.5 . .
H21B C21 H21C 109.5 . .
C20 C22 H22A 109.5 . .
C20 C22 H22B 109.5 . .
H22A C22 H22B 109.5 . .
C20 C22 H22C 109.5 . .
H22A C22 H22C 109.5 . .
H22B C22 H22C 109.5 . .
C25 C23 C24 111.7(11) . .
C25 C23 Si2 115.4(9) . .
C24 C23 Si2 114.7(9) . .
C25 C23 H23 104.5 . .
C24 C23 H23 104.5 . .
Si2 C23 H23 104.5 . .
C23 C24 H24A 109.5 . .
C23 C24 H24B 109.5 . .
H24A C24 H24B 109.5 . .
C23 C24 H24C 109.5 . .
H24A C24 H24C 109.5 . .
H24B C24 H24C 109.5 . .
C23 C25 H25A 109.5 . .
C23 C25 H25B 109.5 . .
H25A C25 H25B 109.5 . .
C23 C25 H25C 109.5 . .
H25A C25 H25C 109.5 . .
H25B C25 H25C 109.5 . .
C28 C26 C27 109.0(9) . .
C28 C26 Si2 111.6(7) . .
C27 C26 Si2 114.7(7) . .
C28 C26 H26 107 . .
C27 C26 H26 107 . .
Si2 C26 H26 107 . .
C26 C27 H27A 109.5 . .
C26 C27 H27B 109.5 . .
H27A C27 H27B 109.5 . .
C26 C27 H27C 109.5 . .
H27A C27 H27C 109.5 . .
H27B C27 H27C 109.5 . .
C26 C28 H28A 109.5 . .
C26 C28 H28B 109.5 . .
H28A C28 H28B 109.5 . .
C26 C28 H28C 109.5 . .
H28A C28 H28C 109.5 . .
H28B C28 H28C 109.5 . .
C33 C29 C30 108.8(9) . .
C33 C29 U 76.3(5) . .
C30 C29 U 76.3(5) . .
C33 C29 H29 125.6 . .
C30 C29 H29 125.6 . .
U C29 H29 114 . .
C29 C30 C31 107.1(9) . .
C29 C30 C34 118.3(11) . .
C31 C30 C34 133.6(11) . .
C29 C30 U 73.9(5) . .
C31 C30 U 76.0(6) . .
C34 C30 U 124.3(7) . .
C32 C31 C30 107.6(8) . .
C32 C31 C35 128.4(11) . .
C30 C31 C35 123.1(11) . .
C32 C31 U 74.6(5) . .
C30 C31 U 74.1(5) . .
C35 C31 U 125.5(7) . .
C31 C32 C33 108.9(8) . .
C31 C32 C36 124.3(10) . .
C33 C32 C36 126.1(10) . .
C31 C32 U 76.4(5) . .
C33 C32 U 74.9(4) . .
C36 C32 U 122.4(6) . .
C29 C33 C32 107.6(8) . .
C29 C33 C37 127.2(10) . .
C32 C33 C37 124.9(10) . .
C29 C33 U 74.2(5) . .
C32 C33 U 75.4(4) . .
C37 C33 U 121.5(6) . .
C1S O1S C3S 121(3) . .
O1S C1S C2S 92(2) . .
O1S C3S C4S 92(2) . .

loop_
_geom_bond_atom_site_label_1
_geom_bond_atom_site_label_2
_geom_bond_distance
_geom_bond_site_symmetry_2
U O1 2.471(6) .
U O2 2.477(5) .
U C8 2.648(8) .
U C7 2.649(8) .
U C9 2.669(8) .
U C10 2.675(8) .
U C5 2.681(7) .
U C4 2.690(7) .
U C29 2.725(8) .
U C6 2.726(8) .
U C3 2.734(7) .
U C33 2.751(8) .
U C30 2.756(10) .
U C32 2.757(8) .
U C31 2.780(8) .
Si1 C14 1.897(8) .
Si1 C17 1.906(9) .
Si1 C11 1.911(9) .
Si1 C3 1.916(8) .
Si2 C23 1.886(11) .
Si2 C20 1.895(10) .
Si2 C26 1.899(10) .
Si2 C6 1.906(8) .
O1 C1 1.272(9) .
O2 C2 1.269(10) .
C1 C2 1.449(10) 2_666
C1 C2 1.460(11) .
C2 C1 1.449(10) 2_666
C3 C4 1.405(11) .
C3 C10 1.421(11) .
C4 C5 1.420(11) .
C4 H4 0.95 .
C5 C6 1.426(12) .
C5 H5 0.95 .
C6 C7 1.397(12) .
C7 C8 1.401(12) .
C7 H7 0.95 .
C8 C9 1.414(12) .
C8 H8 0.95 .
C9 C10 1.413(12) .
C9 H9 0.95 .
C10 H10 0.95 .
C11 C12 1.533(12) .
C11 C13 1.537(12) .
C11 H11 1 .
C12 H12A 0.98 .
C12 H12B 0.98 .
C12 H12C 0.98 .
C13 H13A 0.98 .
C13 H13B 0.98 .
C13 H13C 0.98 .
C14 C15 1.536(13) .
C14 C16 1.537(12) .
C14 H14 1 .
C15 H15A 0.98 .
C15 H15B 0.98 .
C15 H15C 0.98 .
C16 H16A 0.98 .
C16 H16B 0.98 .
C16 H16C 0.98 .
C17 C18 1.530(14) .
C17 C19 1.548(14) .
C17 H17 1 .
C18 H18A 0.98 .
C18 H18B 0.98 .
C18 H18C 0.98 .
C19 H19A 0.98 .
C19 H19B 0.98 .
C19 H19C 0.98 .
C20 C21 1.529(13) .
C20 C22 1.551(15) .
C20 H20 1 .
C21 H21A 0.98 .
C21 H21B 0.98 .
C21 H21C 0.98 .
C22 H22A 0.98 .
C22 H22B 0.98 .
C22 H22C 0.98 .
C23 C25 1.516(14) .
C23 C24 1.547(17) .
C23 H23 1 .
C24 H24A 0.98 .
C24 H24B 0.98 .
C24 H24C 0.98 .
C25 H25A 0.98 .
C25 H25B 0.98 .
C25 H25C 0.98 .
C26 C28 1.526(15) .
C26 C27 1.533(15) .
C26 H26 1 .
C27 H27A 0.98 .
C27 H27B 0.98 .
C27 H27C 0.98 .
C28 H28A 0.98 .
C28 H28B 0.98 .
C28 H28C 0.98 .
C29 C33 1.393(14) .
C29 C30 1.410(15) .
C29 H29 0.95 .
C30 C31 1.429(16) .
C30 C34 1.539(18) .
C31 C32 1.389(14) .
C31 C35 1.507(14) .
C32 C33 1.411(13) .
C32 C36 1.500(14) .
C33 C37 1.509(13) .
C34 H34A 0.98 .
C34 H34B 0.98 .
C34 H34C 0.98 .
C35 H35A 0.98 .
C35 H35B 0.98 .
C35 H35C 0.98 .
C36 H36A 0.98 .
C36 H36B 0.98 .
C36 H36C 0.98 .
C37 H37A 0.98 .
C37 H37B 0.98 .
C37 H37C 0.98 .
O1S C1S 1.454(10) .
O1S C3S 1.463(10) .
C1S C2S 1.547(10) .
C3S C4S 1.539(10) .
